data_7029025
loop_
_publ_author_name
'Delgado-Mart\'inez, Patricia'
'Gonz\'alez-Prieto, Rodrigo'
'G\'omez-Garc\'ia, Carlos J'
'Jim\'enez-Aparicio, Reyes'
'Priego, Jos\'e L'
'Torres, M. Rosario'

_publ_section_title
;
 Structural, magnetic and electrical properties of one-dimensional
 tetraamidatodiruthenium compounds.
;
_journal_issue 8
_journal_name_full 'Dalton transactions (Cambridge, England : 2003)'
_journal_page_first 3227
_journal_page_last 3237
_journal_paper_doi 10.1039/c3dt52727a
_journal_volume 43
_journal_year 2014
_chemical_formula_sum 'C32 H32 Br N4 O4 Ru2'
_chemical_formula_weight 818.67
_chemical_name_systematic
; 
 ? 
;
_space_group_IT_number 87
_symmetry_cell_setting tetragonal
_symmetry_space_group_name_Hall '-I 4'
_symmetry_space_group_name_H-M 'I 4/m'
_atom_sites_solution_hydrogens geom
_atom_sites_solution_primary direct
_atom_sites_solution_secondary difmap
_audit_creation_method SHELXL-97
_cell_angle_alpha 90.00
_cell_angle_beta 90.00
_cell_angle_gamma 90.00
_cell_formula_units_Z 2
_cell_length_a 14.203(2)
_cell_length_b 14.203(2)
_cell_length_c 7.6293(13)
_cell_measurement_temperature 293(2)
_cell_volume 1539.0(4)
_computing_cell_refinement 'Bruker SMART'
_computing_data_collection 'Bruker SMART'
_computing_data_reduction 'Bruker SAINT'
_computing_molecular_graphics 'Bruker SHELXTL'
_computing_publication_material 'Bruker SHELXTL'
_computing_structure_refinement 'SHELXL-97 (Sheldrick, 1997)'
_computing_structure_solution 'SHELXS-97 (Sheldrick, 1990)'
_diffrn_ambient_temperature 293(2)
_diffrn_measured_fraction_theta_full 1.000
_diffrn_measured_fraction_theta_max 1.000
_diffrn_measurement_device_type 'CCD area detector'
_diffrn_measurement_method 'phi and omega scans'
_diffrn_radiation_monochromator graphite
_diffrn_radiation_source 'fine-focus sealed tube'
_diffrn_radiation_type MoK\a
_diffrn_radiation_wavelength 0.71073
_diffrn_reflns_av_R_equivalents 0.0335
_diffrn_reflns_av_sigmaI/netI 0.0167
_diffrn_reflns_limit_h_max 18
_diffrn_reflns_limit_h_min -14
_diffrn_reflns_limit_k_max 18
_diffrn_reflns_limit_k_min -18
_diffrn_reflns_limit_l_max 9
_diffrn_reflns_limit_l_min -9
_diffrn_reflns_number 6945
_diffrn_reflns_theta_full 26.97
_diffrn_reflns_theta_max 26.97
_diffrn_reflns_theta_min 2.03
_exptl_absorpt_coefficient_mu 2.323
_exptl_absorpt_correction_T_max 0.8543
_exptl_absorpt_correction_T_min 0.6056
_exptl_absorpt_correction_type multi-scan
_exptl_absorpt_process_details SADABS
_exptl_crystal_colour brown
_exptl_crystal_density_diffrn 1.767
_exptl_crystal_density_method 'not measured'
_exptl_crystal_description prismatic
_exptl_crystal_F_000 814
_exptl_crystal_size_max 0.24
_exptl_crystal_size_mid 0.15
_exptl_crystal_size_min 0.07
_refine_diff_density_max 0.929
_refine_diff_density_min -2.016
_refine_diff_density_rms 0.120
_refine_ls_extinction_method none
_refine_ls_goodness_of_fit_ref 0.992
_refine_ls_hydrogen_treatment constr
_refine_ls_matrix_type full
_refine_ls_number_parameters 59
_refine_ls_number_reflns 916
_refine_ls_number_restraints 0
_refine_ls_restrained_S_all 0.992
_refine_ls_R_factor_all 0.0379
_refine_ls_R_factor_gt 0.0323
_refine_ls_shift/su_max 0.004
_refine_ls_shift/su_mean 0.001
_refine_ls_structure_factor_coef Fsqd
_refine_ls_weighting_details 'calc w=1/[\s^2^(Fo^2^)+(0.0600P)^2^+8.6699P] where P=(Fo^2^+2Fc^2^)/3'
_refine_ls_weighting_scheme calc
_refine_ls_wR_factor_gt 0.0950
_refine_ls_wR_factor_ref 0.1023
_reflns_number_gt 829
_reflns_number_total 916
_reflns_threshold_expression >2sigma(I)
_cod_data_source_file c3dt52727a.txt
_cod_data_source_block pdm142
_cod_depositor_comments
;
The following automatic conversions were performed:

'_symmetry_cell_setting' value 'Tetragonal' changed to 'tetragonal'
according to
/usr/data/users/saulius/automatic-downloads/current/RSC/lib/dictionaries/cif_core.dic
dictionary named 'cif_core.dic' version 2.4.2 from 2011-04-26.

Automatic conversion script
Id: cif_fix_values 2281 2013-09-26 08:29:07Z andrius 
;
_cod_original_cell_volume 1539.1(4)
_cod_original_sg_symbol_H-M I4/m
_cod_database_code 7029025

loop_
_symmetry_equiv_pos_as_xyz
'x, y, z'
'-x, -y, z'
'-y, x, z'
'y, -x, z'
'x+1/2, y+1/2, z+1/2'
'-x+1/2, -y+1/2, z+1/2'
'-y+1/2, x+1/2, z+1/2'
'y+1/2, -x+1/2, z+1/2'
'-x, -y, -z'
'x, y, -z'
'y, -x, -z'
'-y, x, -z'
'-x+1/2, -y+1/2, -z+1/2'
'x+1/2, y+1/2, -z+1/2'
'y+1/2, -x+1/2, -z+1/2'
'-y+1/2, x+1/2, -z+1/2'

loop_
_atom_site_label
_atom_site_type_symbol
_atom_site_fract_x
_atom_site_fract_y
_atom_site_fract_z
_atom_site_U_iso_or_equiv
_atom_site_adp_type
_atom_site_occupancy
_atom_site_symmetry_multiplicity
_atom_site_calc_flag
_atom_site_refinement_flags
_atom_site_disorder_assembly
_atom_site_disorder_group
Br1 Br 1.0000 1.0000 0.0000 0.0449(3) Uani 1 8 d S . .
Ru1 Ru 1.0000 1.0000 0.34938(7) 0.0249(2) Uani 1 4 d S . .
C1 C 0.8289(3) 0.9203(3) 0.5000 0.0309(10) Uani 1 2 d S . .
C2 C 0.7366(4) 0.8700(4) 0.5000 0.0394(12) Uani 1 2 d S A .
C3 C 0.7341(4) 0.7721(4) 0.5000 0.0450(14) Uani 1 2 d S . .
C4 C 0.6474(5) 0.7272(5) 0.5000 0.0599(18) Uani 1 2 d S A .
H4 H 0.6454 0.6618 0.5000 0.072 Uiso 1 2 calc SR . .
C5 C 0.5647(5) 0.7769(6) 0.5000 0.079(3) Uani 1 2 d S . .
H5 H 0.5073 0.7455 0.5000 0.095 Uiso 1 2 calc SR A .
C6 C 0.5678(5) 0.8732(6) 0.5000 0.099(3) Uani 1 2 d S A .
H6 H 0.5121 0.9076 0.5000 0.119 Uiso 1 2 calc SR . .
C7 C 0.6537(5) 0.9197(6) 0.5000 0.099(3) Uani 1 2 d S . .
H7 H 0.6552 0.9852 0.5000 0.119 Uiso 1 2 calc SR A .
C8 C 0.8238(5) 0.7150(5) 0.5000 0.075(3) Uani 1 2 d S A .
H8A H 0.8706 0.7465 0.4306 0.112 Uiso 0.50 1 calc PR . .
H8B H 0.8116 0.6539 0.4513 0.112 Uiso 0.50 1 calc PR . .
H8C H 0.8462 0.7083 0.6180 0.112 Uiso 0.50 1 calc PR . .
N1 N 0.8685(2) 0.9410(2) 0.3533(3) 0.0344(6) Uani 0.50 1 d P A 1
H1 H 0.8395 0.9300 0.2564 0.041 Uiso 0.50 1 calc PR A 1
O1 O 0.8685(2) 0.9410(2) 0.3533(3) 0.0344(6) Uani 0.50 1 d P A 2

loop_
_atom_site_aniso_label
_atom_site_aniso_U_11
_atom_site_aniso_U_22
_atom_site_aniso_U_33
_atom_site_aniso_U_23
_atom_site_aniso_U_13
_atom_site_aniso_U_12
Br1 0.0513(5) 0.0513(5) 0.0320(6) 0.000 0.000 0.000
Ru1 0.0243(2) 0.0243(2) 0.0261(3) 0.000 0.000 0.000
C1 0.024(2) 0.026(2) 0.042(3) 0.000 0.000 -0.0016(18)
C2 0.028(3) 0.038(3) 0.052(3) 0.000 0.000 -0.010(2)
C3 0.039(3) 0.038(3) 0.059(4) 0.000 0.000 -0.009(2)
C4 0.053(4) 0.040(3) 0.086(5) 0.000 0.000 -0.017(3)
C5 0.037(4) 0.063(5) 0.139(8) 0.000 0.000 -0.024(3)
C6 0.030(2) 0.050(3) 0.217(9) 0.000 0.000 -0.005(2)
C7 0.030(2) 0.050(3) 0.217(9) 0.000 0.000 -0.005(2)
C8 0.049(4) 0.037(3) 0.138(8) 0.000 0.000 0.003(3)
N1 0.0297(14) 0.0397(16) 0.0336(15) -0.0018(11) -0.0027(11) -0.0052(12)
O1 0.0297(14) 0.0397(16) 0.0336(15) -0.0018(11) -0.0027(11) -0.0052(12)

loop_
_atom_type_symbol
_atom_type_description
_atom_type_scat_dispersion_real
_atom_type_scat_dispersion_imag
_atom_type_scat_source
C C 0.0033 0.0016 'International Tables Vol C Tables 4.2.6.8 and 6.1.1.4'
H H 0.0000 0.0000 'International Tables Vol C Tables 4.2.6.8 and 6.1.1.4'
N N 0.0061 0.0033 'International Tables Vol C Tables 4.2.6.8 and 6.1.1.4'
O O 0.0106 0.0060 'International Tables Vol C Tables 4.2.6.8 and 6.1.1.4'
Br Br -0.2901 2.4595 'International Tables Vol C Tables 4.2.6.8 and 6.1.1.4'
Ru Ru -1.2594 0.8363 'International Tables Vol C Tables 4.2.6.8 and 6.1.1.4'

loop_
_geom_angle_atom_site_label_1
_geom_angle_atom_site_label_2
_geom_angle_atom_site_label_3
_geom_angle
_geom_angle_site_symmetry_1
_geom_angle_site_symmetry_3
Ru1 Br1 Ru1 180.0 . 9_775
O1 Ru1 N1 0.00(16) 3_755 3_755
O1 Ru1 N1 89.987(3) 3_755 .
N1 Ru1 N1 89.987(3) 3_755 .
O1 Ru1 O1 89.987(4) 3_755 2_775
N1 Ru1 O1 89.987(4) 3_755 2_775
N1 Ru1 O1 178.34(15) . 2_775
O1 Ru1 N1 89.987(4) 3_755 2_775
N1 Ru1 N1 89.987(4) 3_755 2_775
N1 Ru1 N1 178.34(15) . 2_775
O1 Ru1 N1 0.0(2) 2_775 2_775
O1 Ru1 O1 178.34(15) 3_755 4_575
N1 Ru1 O1 178.34(15) 3_755 4_575
N1 Ru1 O1 89.988(3) . 4_575
O1 Ru1 O1 89.990(3) 2_775 4_575
N1 Ru1 O1 89.990(3) 2_775 4_575
O1 Ru1 N1 178.34(15) 3_755 4_575
N1 Ru1 N1 178.34(15) 3_755 4_575
N1 Ru1 N1 89.988(3) . 4_575
O1 Ru1 N1 89.990(3) 2_775 4_575
N1 Ru1 N1 89.990(3) 2_775 4_575
O1 Ru1 N1 0.0(2) 4_575 4_575
O1 Ru1 Ru1 89.17(7) 3_755 9_776
N1 Ru1 Ru1 89.17(7) 3_755 9_776
N1 Ru1 Ru1 89.17(7) . 9_776
O1 Ru1 Ru1 89.17(7) 2_775 9_776
N1 Ru1 Ru1 89.17(7) 2_775 9_776
O1 Ru1 Ru1 89.17(7) 4_575 9_776
N1 Ru1 Ru1 89.17(7) 4_575 9_776
O1 Ru1 Br1 90.83(7) 3_755 .
N1 Ru1 Br1 90.83(7) 3_755 .
N1 Ru1 Br1 90.83(7) . .
O1 Ru1 Br1 90.83(7) 2_775 .
N1 Ru1 Br1 90.83(7) 2_775 .
O1 Ru1 Br1 90.83(7) 4_575 .
N1 Ru1 Br1 90.83(7) 4_575 .
Ru1 Ru1 Br1 180.0 9_776 .
O1 C1 N1 0.00(12) 10_556 10_556
O1 C1 N1 121.0(4) 10_556 .
N1 C1 N1 121.0(4) 10_556 .
O1 C1 C2 119.5(2) 10_556 .
N1 C1 C2 119.5(2) 10_556 .
N1 C1 C2 119.5(2) . .
C7 C2 C3 119.5(6) . .
C7 C2 C1 120.5(5) . .
C3 C2 C1 120.0(5) . .
C2 C3 C4 118.8(6) . .
C2 C3 C8 121.0(5) . .
C4 C3 C8 120.1(6) . .
C5 C4 C3 121.7(6) . .
C5 C4 H4 119.2 . .
C3 C4 H4 119.2 . .
C6 C5 C4 119.2(7) . .
C6 C5 H5 120.4 . .
C4 C5 H5 120.4 . .
C5 C6 C7 120.2(7) . .
C5 C6 H6 119.9 . .
C7 C6 H6 119.9 . .
C2 C7 C6 120.7(7) . .
C2 C7 H7 119.7 . .
C6 C7 H7 119.7 . .
C3 C8 H8A 109.5 . .
C3 C8 H8B 109.5 . .
H8A C8 H8B 109.5 . .
C3 C8 H8C 109.5 . .
H8A C8 H8C 109.5 . .
H8B C8 H8C 109.5 . .
C1 N1 Ru1 120.3(3) . .
C1 N1 H1 119.9 . .
Ru1 N1 H1 119.9 . .

loop_
_geom_bond_atom_site_label_1
_geom_bond_atom_site_label_2
_geom_bond_distance
_geom_bond_site_symmetry_2
Br1 Ru1 2.6655(7) .
Br1 Ru1 2.6655(7) 9_775
Ru1 O1 2.048(3) 3_755
Ru1 N1 2.048(3) 3_755
Ru1 N1 2.048(3) .
Ru1 O1 2.048(3) 2_775
Ru1 N1 2.048(3) 2_775
Ru1 O1 2.048(3) 4_575
Ru1 N1 2.048(3) 4_575
Ru1 Ru1 2.2983(11) 9_776
C1 O1 1.286(4) 10_556
C1 N1 1.286(4) 10_556
C1 N1 1.286(4) .
C1 C2 1.493(7) .
C2 C7 1.373(9) .
C2 C3 1.392(8) .
C3 C4 1.387(9) .
C3 C8 1.509(9) .
C4 C5 1.370(11) .
C4 H4 0.9300 .
C5 C6 1.369(11) .
C5 H5 0.9300 .
C6 C7 1.388(10) .
C6 H6 0.9300 .
C7 H7 0.9300 .
C8 H8A 0.9600 .
C8 H8B 0.9600 .
C8 H8C 0.9600 .
N1 H1 0.8600 .

loop_
_geom_torsion_atom_site_label_1
_geom_torsion_atom_site_label_2
_geom_torsion_atom_site_label_3
_geom_torsion_atom_site_label_4
_geom_torsion
_geom_torsion_site_symmetry_1
_geom_torsion_site_symmetry_4
Ru1 Br1 Ru1 O1 64(6) 9_775 3_755
Ru1 Br1 Ru1 N1 64(6) 9_775 3_755
Ru1 Br1 Ru1 N1 -26(6) 9_775 .
Ru1 Br1 Ru1 O1 154(6) 9_775 2_775
Ru1 Br1 Ru1 N1 154(6) 9_775 2_775
Ru1 Br1 Ru1 O1 -116(6) 9_775 4_575
Ru1 Br1 Ru1 N1 -116(6) 9_775 4_575
Ru1 Br1 Ru1 Ru1 2(3) 9_775 9_776
O1 C1 C2 C7 90.5(4) 10_556 .
N1 C1 C2 C7 90.5(4) 10_556 .
N1 C1 C2 C7 -90.5(4) . .
O1 C1 C2 C3 -89.5(4) 10_556 .
N1 C1 C2 C3 -89.5(4) 10_556 .
N1 C1 C2 C3 89.5(4) . .
C7 C2 C3 C4 0.0 . .
C1 C2 C3 C4 180.0 . .
C7 C2 C3 C8 180.0 . .
C1 C2 C3 C8 0.0 . .
C2 C3 C4 C5 0.0 . .
C8 C3 C4 C5 180.0 . .
C3 C4 C5 C6 0.0 . .
C4 C5 C6 C7 0.0 . .
C3 C2 C7 C6 0.0 . .
C1 C2 C7 C6 180.0 . .
C5 C6 C7 C2 0.0 . .
O1 C1 N1 Ru1 4.0(7) 10_556 .
N1 C1 N1 Ru1 4.0(7) 10_556 .
C2 C1 N1 Ru1 -174.9(3) . .
O1 Ru1 N1 C1 87.2(3) 3_755 .
N1 Ru1 N1 C1 87.2(3) 3_755 .
O1 Ru1 N1 C1 -1.9(3) 2_775 .
N1 Ru1 N1 C1 -1.9(3) 2_775 .
O1 Ru1 N1 C1 -91.2(3) 4_575 .
N1 Ru1 N1 C1 -91.2(3) 4_575 .
Ru1 Ru1 N1 C1 -2.0(3) 9_776 .
Br1 Ru1 N1 C1 178.0(3) . .
